data_1532133
loop_
_publ_author_name
'Rustad, J.R.'
'Bylaska, E.J.'
'Rosso, K.M.'
'Felmy, A.R.'

_publ_section_title
;
 Ab initio investigation of the structures of Na O H hydrates and their
 Na(+) and (O H)(-) coordination polyhedra
;
_journal_name_full 'American Mineralogist'
_journal_page_first 436
_journal_page_last 449
_journal_volume 88
_journal_year 2003
_chemical_formula_sum 'H3 Na O2'
_chemical_name_systematic 'Na (O H) (H2 O)'
_space_group_IT_number 61
_symmetry_space_group_name_Hall '-P 2ac 2ab'
_symmetry_space_group_name_H-M 'P b c a'
_cell_angle_alpha 90
_cell_angle_beta 90
_cell_angle_gamma 90
_cell_formula_units_Z 8
_cell_length_a 11.96
_cell_length_b 6.221
_cell_length_c 6.134
_cell_volume 456.389
_citation_journal_id_ASTM AMMIAY
_cod_data_source_file Rustad_AMMIAY_2003_1799.cif
_cod_data_source_block H3Na1O2
_cod_original_formula_sum 'H3 Na1 O2'
_cod_database_code 1532133

loop_
_symmetry_equiv_pos_as_xyz
x,y,z
-x+1/2,-y,z+1/2
x+1/2,-y+1/2,-z
-x,y+1/2,-z+1/2
-x,-y,-z
x-1/2,y,-z-1/2
-x-1/2,y-1/2,z
x,-y-1/2,z-1/2

loop_
_atom_site_label
_atom_site_type_symbol
_atom_site_fract_x
_atom_site_fract_y
_atom_site_fract_z
_atom_site_occupancy
_atom_site_U_iso_or_equiv
H2 H+1 0.3692 0.2793 0.9309 1 0.0
H1 H+1 0.127 0.5698 0.1018 1 0.0
O1 O-2 0.3832 0.1192 0.9456 1 0.0
Na1 Na+1 0.0562 0.1402 0.2012 1 0.0
H3 H+1 0.2053 0.4341 0.3728 1 0.0
O2 O-2 0.1256 0.0344 0.8538 1 0.0
